data_4026221
loop_
_publ_author_name
'Vaibhav P. Mehta'
'Sachin G. Modha'
'Eelco Ruijter'
'Kristof Van Hecke'
'Luc Van Meervelt'
'Christophe Pannecouque'
'Jan Balzarini'
'Romano V. A. Orru'
'Erik Van der Eycken'

_publ_section_title
;
 A Microwave-Assisted Diastereoselective Multicomponent Reaction To Access
 Dibenzo[c,e]azepinones: Synthesis and Biological Evaluation
;
_journal_name_full 'Journal of Organic Chemistry'
_journal_page_first 2828
_journal_page_last 2839
_journal_paper_doi 10.1021/jo200251q
_journal_volume 76
_journal_year 2011
_chemical_absolute_configuration ad
_chemical_formula_moiety 'C28 H28 N2 O4'
_chemical_formula_sum 'C28 H28 N2 O4'
_chemical_formula_weight 456.52
_chemical_name_systematic
; 
 ? 
;
_space_group_IT_number 19
_symmetry_cell_setting orthorhombic
_symmetry_space_group_name_Hall 'P 2ac 2ab'
_symmetry_space_group_name_H-M 'P 21 21 21'
_atom_sites_solution_hydrogens geom
_atom_sites_solution_primary direct
_atom_sites_solution_secondary difmap
_audit_creation_method SHELXL-97
_cell_angle_alpha 90.00
_cell_angle_beta 90.00
_cell_angle_gamma 90.00
_cell_formula_units_Z 4
_cell_length_a 10.0656(3)
_cell_length_b 14.6380(3)
_cell_length_c 16.2287(4)
_cell_measurement_reflns_used 4969
_cell_measurement_temperature 100(2)
_cell_measurement_theta_max 70.86
_cell_measurement_theta_min 32.65
_cell_volume 2391.14(10)
_computing_cell_refinement 'Bruker SAINT'
_computing_data_collection 'Bruker SMART'
_computing_data_reduction 'Bruker SAINT'
_computing_publication_material Platon
_computing_structure_refinement 'SHELXL-97 (Sheldrick, 1997)'
_computing_structure_solution 'SHELXS-97 (Sheldrick, 1990)'
_diffrn_ambient_temperature 100(2)
_diffrn_measured_fraction_theta_full 0.985
_diffrn_measured_fraction_theta_max 0.986
_diffrn_measurement_device_type 'SMART 6000'
_diffrn_measurement_method '\w and \f scans'
_diffrn_radiation_monochromator 'crossed G\"obel mirrors'
_diffrn_radiation_source 'fine-focus sealed tube'
_diffrn_radiation_type CuK\a
_diffrn_radiation_wavelength 1.54178
_diffrn_reflns_av_R_equivalents 0.0517
_diffrn_reflns_av_sigmaI/netI 0.0331
_diffrn_reflns_limit_h_max 11
_diffrn_reflns_limit_h_min -11
_diffrn_reflns_limit_k_max 17
_diffrn_reflns_limit_k_min -17
_diffrn_reflns_limit_l_max 19
_diffrn_reflns_limit_l_min -19
_diffrn_reflns_number 24116
_diffrn_reflns_theta_full 70.87
_diffrn_reflns_theta_max 70.87
_diffrn_reflns_theta_min 4.07
_exptl_absorpt_coefficient_mu 0.685
_exptl_absorpt_correction_T_max 0.814
_exptl_absorpt_correction_T_min 0.769
_exptl_absorpt_correction_type multi-scan
_exptl_absorpt_process_details 'Bruker SADABS'
_exptl_crystal_colour colourless
_exptl_crystal_density_diffrn 1.268
_exptl_crystal_description block
_exptl_crystal_F_000 968
_exptl_crystal_size_max 0.4
_exptl_crystal_size_mid 0.4
_exptl_crystal_size_min 0.3
_refine_diff_density_max 0.189
_refine_diff_density_min -0.207
_refine_diff_density_rms 0.039
_refine_ls_abs_structure_details 'Flack H D (1983), Acta Cryst. A39, 876-881'
_refine_ls_abs_structure_Flack 0.00(16)
_refine_ls_extinction_method none
_refine_ls_goodness_of_fit_ref 1.094
_refine_ls_hydrogen_treatment constr
_refine_ls_matrix_type full
_refine_ls_number_parameters 311
_refine_ls_number_reflns 4522
_refine_ls_number_restraints 0
_refine_ls_restrained_S_all 1.094
_refine_ls_R_factor_all 0.0348
_refine_ls_R_factor_gt 0.0331
_refine_ls_shift/su_max 0.000
_refine_ls_shift/su_mean 0.000
_refine_ls_structure_factor_coef Fsqd
_refine_ls_weighting_details 'calc w=1/[\s^2^(Fo^2^)+(0.0410P)^2^+0.3055P] where P=(Fo^2^+2Fc^2^)/3'
_refine_ls_weighting_scheme calc
_refine_ls_wR_factor_gt 0.0802
_refine_ls_wR_factor_ref 0.0810
_reflns_number_gt 4322
_reflns_number_total 4522
_reflns_threshold_expression >2sigma(I)
_cod_data_source_file jo200251q_si_001.cif
_cod_data_source_block ev27
_cod_database_code 4026221

loop_
_symmetry_equiv_pos_as_xyz
'x, y, z'
'-x+1/2, -y, z+1/2'
'-x, y+1/2, -z+1/2'
'x+1/2, -y+1/2, -z'

loop_
_atom_site_label
_atom_site_type_symbol
_atom_site_fract_x
_atom_site_fract_y
_atom_site_fract_z
_atom_site_U_iso_or_equiv
_atom_site_adp_type
_atom_site_occupancy
_atom_site_symmetry_multiplicity
_atom_site_calc_flag
_atom_site_refinement_flags
C1 C 0.34732(16) 0.10460(11) 0.04604(9) 0.0184(3) Uani 1 1 d .
C2 C 0.44553(16) 0.16494(11) 0.07414(10) 0.0218(3) Uani 1 1 d .
H2 H 0.5358 0.1461 0.0736 0.026 Uiso 1 1 calc R
C3 C 0.41394(18) 0.25131(12) 0.10266(10) 0.0241(4) Uani 1 1 d .
H3 H 0.4822 0.2910 0.1213 0.029 Uiso 1 1 calc R
C4 C 0.28248(19) 0.27994(11) 0.10404(10) 0.0235(3) Uani 1 1 d .
H4 H 0.2604 0.3392 0.1236 0.028 Uiso 1 1 calc R
C5 C 0.18357(16) 0.22121(11) 0.07654(9) 0.0195(3) Uani 1 1 d .
H5 H 0.0935 0.2405 0.0775 0.023 Uiso 1 1 calc R
C6 C 0.21518(16) 0.13434(10) 0.04752(9) 0.0168(3) Uani 1 1 d .
C7 C 0.38539(16) 0.01262(11) 0.01528(9) 0.0186(3) Uani 1 1 d .
C8 C 0.31417(15) -0.06775(11) 0.03130(9) 0.0173(3) Uani 1 1 d .
C9 C 0.36455(16) -0.15238(11) 0.00525(10) 0.0207(3) Uani 1 1 d .
H9 H 0.3169 -0.2066 0.0179 0.025 Uiso 1 1 calc R
C10 C 0.48245(17) -0.15833(12) -0.03848(11) 0.0251(4) Uani 1 1 d .
H10 H 0.5155 -0.2160 -0.0559 0.030 Uiso 1 1 calc R
C11 C 0.55158(17) -0.07872(13) -0.05653(10) 0.0276(4) Uani 1 1 d .
H11 H 0.6318 -0.0817 -0.0872 0.033 Uiso 1 1 calc R
C12 C 0.50407(16) 0.00466(13) -0.03002(10) 0.0243(4) Uani 1 1 d .
H12 H 0.5530 0.0584 -0.0427 0.029 Uiso 1 1 calc R
C13 C 0.18917(15) -0.07545(10) 0.08224(9) 0.0173(3) Uani 1 1 d .
C14 C 0.10628(15) 0.06978(10) 0.02181(8) 0.0153(3) Uani 1 1 d .
H14 H 0.0215 0.1047 0.0281 0.018 Uiso 1 1 calc R
C15 C 0.11341(15) 0.04206(10) -0.07043(9) 0.0158(3) Uani 1 1 d .
C16 C 0.03055(16) -0.06801(11) -0.17593(9) 0.0203(3) Uani 1 1 d .
C17 C -0.0444(2) 0.00021(13) -0.23006(11) 0.0304(4) Uani 1 1 d .
H17A H -0.1330 0.0110 -0.2069 0.046 Uiso 1 1 calc R
H17B H -0.0531 -0.0246 -0.2859 0.046 Uiso 1 1 calc R
H17C H 0.0047 0.0580 -0.2321 0.046 Uiso 1 1 calc R
C18 C -0.04823(18) -0.15699(12) -0.16902(11) 0.0263(4) Uani 1 1 d .
H18A H -0.0028 -0.1986 -0.1310 0.039 Uiso 1 1 calc R
H18B H -0.0548 -0.1856 -0.2234 0.039 Uiso 1 1 calc R
H18C H -0.1376 -0.1438 -0.1482 0.039 Uiso 1 1 calc R
C19 C 0.16880(17) -0.08629(12) -0.21165(10) 0.0233(3) Uani 1 1 d .
H19A H 0.2154 -0.0282 -0.2196 0.035 Uiso 1 1 calc R
H19B H 0.1601 -0.1177 -0.2647 0.035 Uiso 1 1 calc R
H19C H 0.2194 -0.1247 -0.1735 0.035 Uiso 1 1 calc R
C20 C -0.01214(15) -0.01445(10) 0.14017(9) 0.0162(3) Uani 1 1 d .
H20 H 0.0266 -0.0411 0.1916 0.019 Uiso 1 1 calc R
C21 C -0.06982(15) 0.07805(10) 0.16282(9) 0.0164(3) Uani 1 1 d .
C22 C -0.01705(16) 0.12420(11) 0.22983(9) 0.0199(3) Uani 1 1 d .
H22 H 0.0487 0.0956 0.2630 0.024 Uiso 1 1 calc R
C23 C -0.05961(18) 0.21193(12) 0.24882(10) 0.0234(4) Uani 1 1 d .
H23 H -0.0237 0.2428 0.2953 0.028 Uiso 1 1 calc R
C24 C -0.15451(17) 0.25469(11) 0.20010(10) 0.0216(3) Uani 1 1 d .
H24 H -0.1822 0.3152 0.2123 0.026 Uiso 1 1 calc R
C25 C -0.20847(16) 0.20843(11) 0.13354(10) 0.0196(3) Uani 1 1 d .
H25 H -0.2735 0.2374 0.1001 0.024 Uiso 1 1 calc R
C26 C -0.16799(15) 0.12009(11) 0.11553(9) 0.0175(3) Uani 1 1 d .
H26 H -0.2073 0.0881 0.0708 0.021 Uiso 1 1 calc R
C27 C -0.11829(15) -0.08046(10) 0.11002(9) 0.0182(3) Uani 1 1 d .
C28 C -0.30240(19) -0.16748(12) 0.15267(11) 0.0296(4) Uani 1 1 d .
H28A H -0.3694 -0.1339 0.1210 0.044 Uiso 1 1 calc R
H28B H -0.3424 -0.1909 0.2035 0.044 Uiso 1 1 calc R
H28C H -0.2690 -0.2186 0.1197 0.044 Uiso 1 1 calc R
N1 N 0.09667(12) -0.00744(9) 0.07938(7) 0.0155(3) Uani 1 1 d .
N2 N 0.04330(13) -0.03227(9) -0.09097(8) 0.0179(3) Uani 1 1 d .
H2A H 0.0021 -0.0619 -0.0513 0.022 Uiso 1 1 calc R
O1 O 0.16983(11) -0.14319(8) 0.12499(7) 0.0234(3) Uani 1 1 d .
O2 O 0.17272(11) 0.09175(7) -0.11851(6) 0.0204(2) Uani 1 1 d .
O3 O -0.13357(12) -0.10533(8) 0.03988(7) 0.0247(3) Uani 1 1 d .
O4 O -0.19371(12) -0.10692(8) 0.17306(7) 0.0240(3) Uani 1 1 d .

loop_
_atom_site_aniso_label
_atom_site_aniso_U_11
_atom_site_aniso_U_22
_atom_site_aniso_U_33
_atom_site_aniso_U_23
_atom_site_aniso_U_13
_atom_site_aniso_U_12
C1 0.0223(8) 0.0202(8) 0.0129(7) 0.0032(6) 0.0020(6) -0.0025(6)
C2 0.0204(8) 0.0252(8) 0.0198(7) 0.0032(7) 0.0008(6) -0.0049(6)
C3 0.0286(9) 0.0243(9) 0.0195(8) 0.0021(7) -0.0018(6) -0.0114(7)
C4 0.0374(10) 0.0164(8) 0.0166(7) -0.0013(6) 0.0009(7) -0.0026(7)
C5 0.0245(9) 0.0181(7) 0.0160(7) 0.0022(6) 0.0018(6) 0.0003(6)
C6 0.0214(8) 0.0173(8) 0.0116(7) 0.0028(6) 0.0019(6) -0.0026(6)
C7 0.0172(8) 0.0243(8) 0.0143(7) -0.0003(6) -0.0019(6) 0.0014(6)
C8 0.0159(8) 0.0216(8) 0.0144(7) 0.0003(6) -0.0013(6) 0.0033(6)
C9 0.0215(9) 0.0214(8) 0.0192(7) 0.0004(6) -0.0030(6) 0.0034(6)
C10 0.0254(9) 0.0280(9) 0.0218(8) -0.0048(7) -0.0004(7) 0.0090(7)
C11 0.0194(9) 0.0398(10) 0.0237(8) -0.0036(8) 0.0034(6) 0.0049(7)
C12 0.0193(9) 0.0301(9) 0.0235(8) 0.0007(7) 0.0014(6) -0.0028(7)
C13 0.0179(8) 0.0171(7) 0.0168(7) -0.0023(6) -0.0016(6) -0.0001(6)
C14 0.0176(7) 0.0129(7) 0.0153(7) 0.0011(5) 0.0002(5) 0.0009(5)
C15 0.0151(7) 0.0154(7) 0.0168(7) -0.0003(6) -0.0002(6) 0.0027(5)
C16 0.0224(8) 0.0213(8) 0.0171(7) -0.0031(6) -0.0030(6) 0.0026(6)
C17 0.0363(10) 0.0313(10) 0.0235(8) -0.0042(7) -0.0101(8) 0.0096(8)
C18 0.0246(9) 0.0270(9) 0.0274(8) -0.0087(7) -0.0003(7) -0.0031(7)
C19 0.0253(9) 0.0230(8) 0.0217(7) -0.0034(6) 0.0031(6) 0.0006(7)
C20 0.0166(8) 0.0171(8) 0.0147(7) 0.0011(6) 0.0016(6) 0.0000(6)
C21 0.0170(7) 0.0168(7) 0.0154(7) 0.0020(6) 0.0035(5) -0.0002(6)
C22 0.0197(8) 0.0239(8) 0.0162(7) 0.0017(6) -0.0014(6) 0.0028(6)
C23 0.0277(9) 0.0252(9) 0.0174(8) -0.0049(7) -0.0038(6) 0.0012(7)
C24 0.0249(9) 0.0173(7) 0.0226(8) -0.0029(6) 0.0047(7) 0.0043(6)
C25 0.0162(8) 0.0209(8) 0.0219(8) 0.0036(6) -0.0006(6) 0.0019(6)
C26 0.0174(8) 0.0196(7) 0.0154(7) -0.0014(6) -0.0007(6) -0.0018(6)
C27 0.0186(8) 0.0131(7) 0.0227(8) 0.0011(6) 0.0037(6) 0.0019(6)
C28 0.0306(10) 0.0255(9) 0.0328(9) -0.0060(7) 0.0107(7) -0.0126(7)
N1 0.0163(6) 0.0148(6) 0.0154(6) 0.0014(5) 0.0007(5) -0.0003(5)
N2 0.0185(7) 0.0192(6) 0.0162(6) 0.0007(5) 0.0014(5) -0.0018(5)
O1 0.0270(6) 0.0175(6) 0.0256(6) 0.0064(5) 0.0063(5) 0.0036(4)
O2 0.0244(6) 0.0200(6) 0.0168(5) 0.0024(4) 0.0024(4) -0.0027(4)
O3 0.0262(6) 0.0271(6) 0.0209(6) -0.0040(5) 0.0042(5) -0.0086(5)
O4 0.0264(6) 0.0230(6) 0.0226(6) -0.0023(4) 0.0077(5) -0.0075(5)

loop_
_atom_type_symbol
_atom_type_description
_atom_type_scat_dispersion_real
_atom_type_scat_dispersion_imag
_atom_type_scat_source
C C 0.0181 0.0091 'International Tables Vol C Tables 4.2.6.8 and 6.1.1.4'
H H 0.0000 0.0000 'International Tables Vol C Tables 4.2.6.8 and 6.1.1.4'
N N 0.0311 0.0180 'International Tables Vol C Tables 4.2.6.8 and 6.1.1.4'
O O 0.0492 0.0322 'International Tables Vol C Tables 4.2.6.8 and 6.1.1.4'

loop_
_geom_angle_atom_site_label_1
_geom_angle_atom_site_label_2
_geom_angle_atom_site_label_3
_geom_angle
C6 C1 C2 117.95(15)
C6 C1 C7 122.17(14)
C2 C1 C7 119.88(14)
C3 C2 C1 121.50(16)
C3 C2 H2 119.3
C1 C2 H2 119.3
C2 C3 C4 120.03(15)
C2 C3 H3 120.0
C4 C3 H3 120.0
C3 C4 C5 119.43(16)
C3 C4 H4 120.3
C5 C4 H4 120.3
C4 C5 C6 120.66(15)
C4 C5 H5 119.7
C6 C5 H5 119.7
C5 C6 C1 120.45(15)
C5 C6 C14 120.02(14)
C1 C6 C14 119.45(13)
C8 C7 C12 117.48(15)
C8 C7 C1 124.47(14)
C12 C7 C1 117.98(15)
C7 C8 C9 119.99(14)
C7 C8 C13 126.19(14)
C9 C8 C13 113.58(14)
C10 C9 C8 121.27(16)
C10 C9 H9 119.4
C8 C9 H9 119.4
C9 C10 C11 118.98(16)
C9 C10 H10 120.5
C11 C10 H10 120.5
C12 C11 C10 120.20(15)
C12 C11 H11 119.9
C10 C11 H11 119.9
C11 C12 C7 122.02(17)
C11 C12 H12 119.0
C7 C12 H12 119.0
O1 C13 N1 120.09(14)
O1 C13 C8 120.18(14)
N1 C13 C8 119.73(13)
N1 C14 C6 110.75(12)
N1 C14 C15 114.52(12)
C6 C14 C15 113.42(12)
N1 C14 H14 105.8
C6 C14 H14 105.8
C15 C14 H14 105.8
O2 C15 N2 125.60(14)
O2 C15 C14 118.85(13)
N2 C15 C14 115.34(13)
N2 C16 C18 106.12(13)
N2 C16 C17 110.31(13)
C18 C16 C17 110.02(14)
N2 C16 C19 109.61(13)
C18 C16 C19 110.50(13)
C17 C16 C19 110.19(14)
C16 C17 H17A 109.5
C16 C17 H17B 109.5
H17A C17 H17B 109.5
C16 C17 H17C 109.5
H17A C17 H17C 109.5
H17B C17 H17C 109.5
C16 C18 H18A 109.5
C16 C18 H18B 109.5
H18A C18 H18B 109.5
C16 C18 H18C 109.5
H18A C18 H18C 109.5
H18B C18 H18C 109.5
C16 C19 H19A 109.5
C16 C19 H19B 109.5
H19A C19 H19B 109.5
C16 C19 H19C 109.5
H19A C19 H19C 109.5
H19B C19 H19C 109.5
N1 C20 C21 112.52(12)
N1 C20 C27 110.48(12)
C21 C20 C27 112.07(13)
N1 C20 H20 107.1
C21 C20 H20 107.1
C27 C20 H20 107.1
C22 C21 C26 119.23(14)
C22 C21 C20 118.56(14)
C26 C21 C20 122.09(14)
C21 C22 C23 120.44(15)
C21 C22 H22 119.8
C23 C22 H22 119.8
C22 C23 C24 120.17(15)
C22 C23 H23 119.9
C24 C23 H23 119.9
C25 C24 C23 119.54(15)
C25 C24 H24 120.2
C23 C24 H24 120.2
C24 C25 C26 120.31(15)
C24 C25 H25 119.8
C26 C25 H25 119.8
C25 C26 C21 120.25(14)
C25 C26 H26 119.9
C21 C26 H26 119.9
O3 C27 O4 124.42(14)
O3 C27 C20 125.82(14)
O4 C27 C20 109.76(13)
O4 C28 H28A 109.5
O4 C28 H28B 109.5
H28A C28 H28B 109.5
O4 C28 H28C 109.5
H28A C28 H28C 109.5
H28B C28 H28C 109.5
C13 N1 C14 122.55(12)
C13 N1 C20 115.63(12)
C14 N1 C20 121.78(12)
C15 N2 C16 124.38(13)
C15 N2 H2A 117.8
C16 N2 H2A 117.8
C27 O4 C28 115.70(13)

loop_
_geom_bond_atom_site_label_1
_geom_bond_atom_site_label_2
_geom_bond_distance
C1 C6 1.400(2)
C1 C2 1.402(2)
C1 C7 1.486(2)
C2 C3 1.383(3)
C2 H2 0.9500
C3 C4 1.388(3)
C3 H3 0.9500
C4 C5 1.389(2)
C4 H4 0.9500
C5 C6 1.393(2)
C5 H5 0.9500
C6 C14 1.506(2)
C7 C8 1.402(2)
C7 C12 1.408(2)
C8 C9 1.404(2)
C8 C13 1.510(2)
C9 C10 1.386(2)
C9 H9 0.9500
C10 C11 1.389(3)
C10 H10 0.9500
C11 C12 1.380(3)
C11 H11 0.9500
C12 H12 0.9500
C13 O1 1.2258(19)
C13 N1 1.364(2)
C14 N1 1.4696(19)
C14 C15 1.5527(19)
C14 H14 1.0000
C15 O2 1.2223(19)
C15 N2 1.339(2)
C16 N2 1.4802(19)
C16 C18 1.529(2)
C16 C17 1.529(2)
C16 C19 1.531(2)
C17 H17A 0.9800
C17 H17B 0.9800
C17 H17C 0.9800
C18 H18A 0.9800
C18 H18B 0.9800
C18 H18C 0.9800
C19 H19A 0.9800
C19 H19B 0.9800
C19 H19C 0.9800
C20 N1 1.4776(19)
C20 C21 1.518(2)
C20 C27 1.521(2)
C20 H20 1.0000
C21 C22 1.386(2)
C21 C26 1.394(2)
C22 C23 1.388(2)
C22 H22 0.9500
C23 C24 1.389(2)
C23 H23 0.9500
C24 C25 1.386(2)
C24 H24 0.9500
C25 C26 1.387(2)
C25 H25 0.9500
C26 H26 0.9500
C27 O3 1.205(2)
C27 O4 1.3315(19)
C28 O4 1.446(2)
C28 H28A 0.9800
C28 H28B 0.9800
C28 H28C 0.9800
N2 H2A 0.8800
